data_4332063
loop_
_publ_author_name
'Timosheva, Natalya V.'
'Chandrasekaran, A.'
'Holmes, Robert R.'

_publ_section_title
;
 Biologically Relevant Phosphoranes:&#x00A0; Structural Characterization
 of Glucofuranose- and Xylofuranose-Based Phosphoranes1
;
_journal_issue 7
_journal_name_full 'Inorganic Chemistry'
_journal_page_first 3113
_journal_page_last 3123
_journal_paper_doi 10.1021/ic052105e
_journal_volume 45
_journal_year 2006
_chemical_formula_sum 'C45 H65 O9 P'
_chemical_formula_weight 780.94
_chemical_name_systematic
; 
 ? 
;
_space_group_IT_number 4
_symmetry_cell_setting monoclinic
_symmetry_space_group_name_Hall 'P 2yb'
_symmetry_space_group_name_H-M 'P 1 21 1'
_atom_sites_solution_hydrogens geom
_atom_sites_solution_primary direct
_atom_sites_solution_secondary difmap
_audit_creation_method SHELXL-97
_cell_angle_alpha 90.00
_cell_angle_beta 105.8160(6)
_cell_angle_gamma 90.00
_cell_formula_units_Z 2
_cell_length_a 11.0122(2)
_cell_length_b 11.9486(2)
_cell_length_c 17.6226(3)
_cell_measurement_reflns_used 3863
_cell_measurement_temperature 293(2)
_cell_measurement_theta_max 25.03
_cell_measurement_theta_min 4.08
_cell_volume 2231.00(7)
_computing_structure_refinement 'SHELXL-97 (Sheldrick, 1997)'
_computing_structure_solution 'SHELXS-97 (Sheldrick, 1990)'
_diffrn_ambient_temperature 293(2)
_diffrn_measured_fraction_theta_full 0.979
_diffrn_measured_fraction_theta_max 0.979
_diffrn_measurement_device_type 'Nonius KappaCCD area detector'
_diffrn_radiation_monochromator graphite
_diffrn_radiation_source 'fine-focus sealed tube'
_diffrn_radiation_type MoK\a
_diffrn_radiation_wavelength 0.71073
_diffrn_reflns_av_R_equivalents 0.0000
_diffrn_reflns_av_sigmaI/netI 0.0349
_diffrn_reflns_limit_h_max 13
_diffrn_reflns_limit_h_min -12
_diffrn_reflns_limit_k_max 13
_diffrn_reflns_limit_k_min -14
_diffrn_reflns_limit_l_max 20
_diffrn_reflns_limit_l_min -20
_diffrn_reflns_number 7255
_diffrn_reflns_theta_full 25.03
_diffrn_reflns_theta_max 25.03
_diffrn_reflns_theta_min 4.21
_exptl_absorpt_coefficient_mu 0.113
_exptl_absorpt_correction_T_max 0.9302
_exptl_absorpt_correction_T_min 0.9101
_exptl_crystal_colour colorless
_exptl_crystal_density_diffrn 1.163
_exptl_crystal_density_method 'not measured'
_exptl_crystal_description block
_exptl_crystal_F_000 844
_exptl_crystal_size_max 0.85
_exptl_crystal_size_mid 0.85
_exptl_crystal_size_min 0.65
_refine_diff_density_max 0.108
_refine_diff_density_min -0.142
_refine_diff_density_rms 0.024
_refine_ls_abs_structure_details 'Flack H D (1983), Acta Cryst. A39, 876-881'
_refine_ls_abs_structure_Flack 0.00(7)
_refine_ls_extinction_method none
_refine_ls_goodness_of_fit_ref 1.045
_refine_ls_hydrogen_treatment mixed
_refine_ls_matrix_type full
_refine_ls_number_parameters 500
_refine_ls_number_reflns 7255
_refine_ls_number_restraints 1
_refine_ls_restrained_S_all 1.045
_refine_ls_R_factor_all 0.0414
_refine_ls_R_factor_gt 0.0346
_refine_ls_shift/su_max 0.000
_refine_ls_shift/su_mean 0.000
_refine_ls_structure_factor_coef Fsqd
_refine_ls_weighting_details 'calc w=1/[\s^2^(Fo^2^)+(0.0375P)^2^+0.3020P] where P=(Fo^2^+2Fc^2^)/3'
_refine_ls_weighting_scheme calc
_refine_ls_wR_factor_gt 0.0792
_refine_ls_wR_factor_ref 0.0829
_reflns_number_gt 6495
_reflns_number_total 7255
_reflns_threshold_expression >2sigma(I)
_cod_data_source_file ic052105esup4.cif
_cod_data_source_block ntp32(Compound=4)
_cod_depositor_comments
;
The following automatic conversions were performed:

'_symmetry_cell_setting' value 'Monoclinic' changed to 'monoclinic'
according to /home/saulius/struct/CIF-dictionaries/cif_core.dic
dictionary named 'cif_core.dic' version 2.4.2 from 2011-04-26.

Automatic conversion script
Id: cif_fix_values 1891 2012-01-12 08:04:46Z andrius 
;
_cod_original_sg_symbol_H-M P2(1)
_cod_database_code 4332063

loop_
_symmetry_equiv_pos_as_xyz
'x, y, z'
'-x, y+1/2, -z'

loop_
_atom_site_label
_atom_site_type_symbol
_atom_site_fract_x
_atom_site_fract_y
_atom_site_fract_z
_atom_site_U_iso_or_equiv
_atom_site_adp_type
_atom_site_occupancy
_atom_site_symmetry_multiplicity
_atom_site_calc_flag
_atom_site_refinement_flags
P P 0.41032(4) 0.17928(4) 0.22585(3) 0.03656(11) Uani 1 1 d .
O1 O 0.78171(14) -0.00235(12) 0.36788(9) 0.0585(4) Uani 1 1 d .
O2 O 0.94402(14) -0.13261(13) 0.39847(10) 0.0703(5) Uani 1 1 d .
O3 O 0.82149(13) -0.23920(13) 0.30123(9) 0.0594(4) Uani 1 1 d .
O4 O 0.53651(16) -0.11650(16) 0.32349(13) 0.0764(5) Uani 1 1 d .
H0 H 0.494(3) -0.052(3) 0.310(2) 0.116(12) Uiso 1 1 d .
O5 O 0.52783(11) 0.10303(11) 0.28605(7) 0.0418(3) Uani 1 1 d .
O6 O 0.47642(12) 0.16551(12) 0.15563(7) 0.0472(3) Uani 1 1 d .
O7 O 0.28659(11) 0.23990(10) 0.16395(7) 0.0391(3) Uani 1 1 d .
O8 O 0.31843(11) 0.08810(11) 0.24827(7) 0.0418(3) Uani 1 1 d .
O9 O 0.44282(11) 0.29018(10) 0.27819(7) 0.0409(3) Uani 1 1 d .
C1 C 0.8198(2) -0.10977(18) 0.39860(13) 0.0564(5) Uani 1 1 d .
H1 H 0.8096 -0.1174 0.4519 0.068 Uiso 1 1 calc R
C2 C 0.73855(19) -0.19429(18) 0.34338(13) 0.0529(5) Uani 1 1 d .
H2 H 0.7042 -0.2519 0.3713 0.064 Uiso 1 1 calc R
C3 C 0.63669(19) -0.12503(18) 0.28815(13) 0.0523(5) Uani 1 1 d .
H3 H 0.6091 -0.1586 0.2355 0.063 Uiso 1 1 calc R
C4 C 0.70851(18) -0.01628(16) 0.28741(12) 0.0455(4) Uani 1 1 d .
H4 H 0.7676 -0.0288 0.2555 0.055 Uiso 1 1 calc R
C5 C 0.63756(18) 0.09096(18) 0.25876(12) 0.0461(4) Uani 1 1 d .
H5 H 0.6936 0.1551 0.2764 0.055 Uiso 1 1 calc R
C6 C 0.5855(2) 0.0948(2) 0.17020(12) 0.0582(6) Uani 1 1 d .
H6A H 0.6473 0.1256 0.1459 0.070 Uiso 1 1 calc R
H6B H 0.5624 0.0204 0.1492 0.070 Uiso 1 1 calc R
C7 C 0.9474(2) -0.22873(18) 0.35060(14) 0.0599(6) Uani 1 1 d .
C8 C 0.9849(2) -0.3301(2) 0.40250(17) 0.0803(7) Uani 1 1 d .
H8A H 1.0697 -0.3210 0.4351 0.120 Uiso 1 1 calc R
H8B H 0.9802 -0.3955 0.3702 0.120 Uiso 1 1 calc R
H8C H 0.9286 -0.3384 0.4353 0.120 Uiso 1 1 calc R
C9 C 1.0324(3) -0.2070(3) 0.29887(19) 0.0869(8) Uani 1 1 d .
H9A H 1.1178 -0.1997 0.3309 0.130 Uiso 1 1 calc R
H9B H 1.0070 -0.1392 0.2697 0.130 Uiso 1 1 calc R
H9C H 1.0269 -0.2683 0.2629 0.130 Uiso 1 1 calc R
C10 C 0.28187(17) 0.34263(16) 0.12613(11) 0.0415(4) Uani 1 1 d .
C11 C 0.24357(19) 0.43648(17) 0.16150(12) 0.0499(5) Uani 1 1 d .
C12 C 0.2421(3) 0.5387(2) 0.12419(16) 0.0700(7) Uani 1 1 d .
H12 H 0.2182 0.6023 0.1469 0.084 Uiso 1 1 calc R
C13 C 0.2748(3) 0.5491(2) 0.05493(16) 0.0775(8) Uani 1 1 d .
H13 H 0.2776 0.6192 0.0326 0.093 Uiso 1 1 calc R
C14 C 0.3033(2) 0.4553(2) 0.01910(14) 0.0671(6) Uani 1 1 d .
H14 H 0.3233 0.4627 -0.0286 0.080 Uiso 1 1 calc R
C15 C 0.30336(19) 0.34867(18) 0.05141(11) 0.0506(5) Uani 1 1 d .
C16 C 0.1942(2) 0.4280(2) 0.23352(13) 0.0613(6) Uani 1 1 d .
H16 H 0.2086 0.3512 0.2535 0.074 Uiso 1 1 calc R
C17 C 0.0517(3) 0.4488(3) 0.20963(19) 0.0955(9) Uani 1 1 d .
H17A H 0.0205 0.4434 0.2553 0.143 Uiso 1 1 calc R
H17B H 0.0107 0.3939 0.1715 0.143 Uiso 1 1 calc R
H17C H 0.0346 0.5222 0.1871 0.143 Uiso 1 1 calc R
C18 C 0.2610(3) 0.5065(3) 0.29993(16) 0.0893(9) Uani 1 1 d .
H18A H 0.2261 0.4972 0.3439 0.134 Uiso 1 1 calc R
H18B H 0.2495 0.5825 0.2817 0.134 Uiso 1 1 calc R
H18C H 0.3494 0.4892 0.3161 0.134 Uiso 1 1 calc R
C19 C 0.3176(2) 0.2482(2) 0.00295(13) 0.0679(6) Uani 1 1 d .
H19 H 0.3171 0.1815 0.0352 0.081 Uiso 1 1 calc R
C20 C 0.2041(3) 0.2396(3) -0.07046(16) 0.1094(12) Uani 1 1 d .
H20A H 0.2140 0.1752 -0.1008 0.164 Uiso 1 1 calc R
H20B H 0.1997 0.3058 -0.1020 0.164 Uiso 1 1 calc R
H20C H 0.1279 0.2324 -0.0544 0.164 Uiso 1 1 calc R
C21 C 0.4421(3) 0.2488(4) -0.01988(18) 0.1117(12) Uani 1 1 d .
H21A H 0.4470 0.1830 -0.0502 0.168 Uiso 1 1 calc R
H21B H 0.5114 0.2495 0.0270 0.168 Uiso 1 1 calc R
H21C H 0.4459 0.3142 -0.0507 0.168 Uiso 1 1 calc R
C22 C 0.18608(17) 0.08017(16) 0.21723(11) 0.0431(4) Uani 1 1 d .
C23 C 0.11128(19) 0.12019(18) 0.26373(12) 0.0506(5) Uani 1 1 d .
C24 C -0.0189(2) 0.1130(2) 0.23033(15) 0.0684(6) Uani 1 1 d .
H24 H -0.0733 0.1406 0.2580 0.082 Uiso 1 1 calc R
C25 C -0.0677(2) 0.0663(2) 0.15789(16) 0.0751(7) Uani 1 1 d .
H25 H -0.1547 0.0656 0.1361 0.090 Uiso 1 1 calc R
C26 C 0.0086(2) 0.0204(2) 0.11663(15) 0.0670(6) Uani 1 1 d .
H26 H -0.0272 -0.0140 0.0684 0.080 Uiso 1 1 calc R
C27 C 0.13883(19) 0.02478(17) 0.14591(12) 0.0503(5) Uani 1 1 d .
C28 C 0.1687(2) 0.1603(2) 0.34689(13) 0.0624(6) Uani 1 1 d .
H28 H 0.2418 0.2070 0.3467 0.075 Uiso 1 1 calc R
C29 C 0.0784(3) 0.2314(3) 0.37994(19) 0.1029(11) Uani 1 1 d .
H29A H 0.1207 0.2546 0.4327 0.154 Uiso 1 1 calc R
H29B H 0.0055 0.1877 0.3805 0.154 Uiso 1 1 calc R
H29C H 0.0527 0.2961 0.3472 0.154 Uiso 1 1 calc R
C30 C 0.2163(3) 0.0603(3) 0.40062(15) 0.0865(9) Uani 1 1 d .
H30A H 0.2532 0.0862 0.4535 0.130 Uiso 1 1 calc R
H30B H 0.2786 0.0207 0.3822 0.130 Uiso 1 1 calc R
H30C H 0.1470 0.0112 0.3999 0.130 Uiso 1 1 calc R
C31 C 0.2248(2) -0.0350(2) 0.10500(15) 0.0669(7) Uani 1 1 d .
H31 H 0.2987 0.0130 0.1094 0.080 Uiso 1 1 calc R
C32 C 0.1650(3) -0.0564(4) 0.01743(18) 0.1103(12) Uani 1 1 d .
H32A H 0.2244 -0.0944 -0.0045 0.165 Uiso 1 1 calc R
H32B H 0.1419 0.0136 -0.0093 0.165 Uiso 1 1 calc R
H32C H 0.0911 -0.1020 0.0110 0.165 Uiso 1 1 calc R
C33 C 0.2717(4) -0.1441(3) 0.1480(2) 0.1069(11) Uani 1 1 d .
H33A H 0.3262 -0.1817 0.1221 0.160 Uiso 1 1 calc R
H33B H 0.2009 -0.1912 0.1476 0.160 Uiso 1 1 calc R
H33C H 0.3175 -0.1280 0.2016 0.160 Uiso 1 1 calc R
C34 C 0.56364(17) 0.31946(17) 0.32821(11) 0.0442(4) Uani 1 1 d .
C35 C 0.6388(2) 0.38950(19) 0.29618(13) 0.0544(5) Uani 1 1 d .
C36 C 0.7555(2) 0.4202(2) 0.34539(16) 0.0735(7) Uani 1 1 d .
H36 H 0.8090 0.4649 0.3256 0.088 Uiso 1 1 calc R
C37 C 0.7934(2) 0.3861(3) 0.42217(16) 0.0789(8) Uani 1 1 d .
H37 H 0.8719 0.4077 0.4540 0.095 Uiso 1 1 calc R
C38 C 0.7160(2) 0.3203(2) 0.45242(14) 0.0679(7) Uani 1 1 d .
H38 H 0.7429 0.2986 0.5050 0.082 Uiso 1 1 calc R
C39 C 0.59824(19) 0.28494(18) 0.40658(12) 0.0513(5) Uani 1 1 d .
C40 C 0.5967(2) 0.4389(2) 0.21424(13) 0.0674(7) Uani 1 1 d .
H40 H 0.5152 0.4051 0.1875 0.081 Uiso 1 1 calc R
C41 C 0.5763(3) 0.5647(3) 0.21857(19) 0.0986(10) Uani 1 1 d .
H41A H 0.5493 0.5949 0.1662 0.148 Uiso 1 1 calc R
H41B H 0.6539 0.5997 0.2468 0.148 Uiso 1 1 calc R
H41C H 0.5127 0.5787 0.2454 0.148 Uiso 1 1 calc R
C42 C 0.6873(3) 0.4131(4) 0.16546(19) 0.1106(12) Uani 1 1 d .
H42A H 0.6568 0.4463 0.1142 0.166 Uiso 1 1 calc R
H42B H 0.6936 0.3335 0.1601 0.166 Uiso 1 1 calc R
H42C H 0.7690 0.4431 0.1912 0.166 Uiso 1 1 calc R
C43 C 0.5129(2) 0.21690(19) 0.44291(12) 0.0584(6) Uani 1 1 d .
H43 H 0.4479 0.1831 0.3996 0.070 Uiso 1 1 calc R
C44 C 0.4457(3) 0.2939(3) 0.48778(19) 0.0979(10) Uani 1 1 d .
H44A H 0.3917 0.2503 0.5108 0.147 Uiso 1 1 calc R
H44B H 0.3961 0.3478 0.4520 0.147 Uiso 1 1 calc R
H44C H 0.5072 0.3322 0.5287 0.147 Uiso 1 1 calc R
C45 C 0.5811(3) 0.1222(3) 0.49480(19) 0.1046(11) Uani 1 1 d .
H45A H 0.5224 0.0819 0.5160 0.157 Uiso 1 1 calc R
H45B H 0.6472 0.1524 0.5372 0.157 Uiso 1 1 calc R
H45C H 0.6169 0.0723 0.4640 0.157 Uiso 1 1 calc R

loop_
_atom_site_aniso_label
_atom_site_aniso_U_11
_atom_site_aniso_U_22
_atom_site_aniso_U_33
_atom_site_aniso_U_23
_atom_site_aniso_U_13
_atom_site_aniso_U_12
P 0.0355(2) 0.0379(2) 0.0362(2) 0.0004(2) 0.00971(18) 0.0009(2)
O1 0.0605(9) 0.0471(8) 0.0581(9) -0.0022(7) -0.0007(7) 0.0098(7)
O2 0.0528(9) 0.0575(9) 0.0867(11) -0.0165(9) -0.0047(8) 0.0093(7)
O3 0.0468(8) 0.0568(9) 0.0698(9) -0.0099(8) 0.0079(7) 0.0053(7)
O4 0.0560(10) 0.0663(11) 0.1179(15) 0.0286(11) 0.0420(10) 0.0113(8)
O5 0.0379(7) 0.0475(7) 0.0410(7) 0.0029(6) 0.0122(5) 0.0058(6)
O6 0.0428(7) 0.0581(8) 0.0429(7) 0.0083(7) 0.0153(5) 0.0124(7)
O7 0.0357(7) 0.0380(7) 0.0411(7) 0.0003(6) 0.0062(5) 0.0005(5)
O8 0.0377(7) 0.0427(7) 0.0459(7) 0.0008(6) 0.0127(5) -0.0037(6)
O9 0.0354(7) 0.0415(7) 0.0421(7) -0.0020(6) 0.0044(5) -0.0015(5)
C1 0.0587(14) 0.0543(12) 0.0520(12) 0.0053(10) 0.0079(10) 0.0117(11)
C2 0.0494(12) 0.0472(11) 0.0613(13) 0.0036(10) 0.0136(10) 0.0036(9)
C3 0.0440(11) 0.0511(12) 0.0612(13) 0.0015(10) 0.0136(10) -0.0005(9)
C4 0.0375(10) 0.0473(11) 0.0507(11) -0.0003(9) 0.0102(9) 0.0037(9)
C5 0.0386(10) 0.0489(11) 0.0541(11) 0.0055(10) 0.0182(9) 0.0049(9)
C6 0.0530(12) 0.0728(14) 0.0552(12) 0.0130(11) 0.0256(10) 0.0236(11)
C7 0.0477(12) 0.0489(12) 0.0757(15) -0.0082(12) 0.0043(11) 0.0042(10)
C8 0.0665(15) 0.0619(15) 0.0991(19) 0.0063(16) -0.0003(13) 0.0104(14)
C9 0.0671(17) 0.0825(19) 0.115(2) -0.0005(17) 0.0319(17) 0.0046(14)
C10 0.0357(10) 0.0420(11) 0.0429(10) 0.0029(9) 0.0040(8) 0.0012(8)
C11 0.0499(12) 0.0450(11) 0.0507(11) -0.0026(10) 0.0067(9) 0.0056(9)
C12 0.0812(17) 0.0442(13) 0.0756(17) -0.0014(12) 0.0062(14) 0.0065(12)
C13 0.094(2) 0.0529(15) 0.0755(17) 0.0217(14) 0.0066(15) -0.0044(13)
C14 0.0672(15) 0.0778(17) 0.0544(13) 0.0185(13) 0.0136(11) 0.0027(13)
C15 0.0465(11) 0.0591(13) 0.0432(11) 0.0062(10) 0.0072(9) 0.0067(10)
C16 0.0596(14) 0.0638(14) 0.0604(14) -0.0080(11) 0.0162(11) 0.0164(11)
C17 0.0639(17) 0.134(3) 0.093(2) -0.007(2) 0.0293(15) 0.0228(17)
C18 0.099(2) 0.090(2) 0.0737(17) -0.0262(16) 0.0151(16) 0.0124(17)
C19 0.0801(16) 0.0795(16) 0.0410(11) 0.0021(12) 0.0115(11) 0.0233(13)
C20 0.133(3) 0.104(2) 0.0633(16) -0.0176(17) -0.0196(17) 0.031(2)
C21 0.122(3) 0.150(3) 0.081(2) 0.013(2) 0.057(2) 0.050(2)
C22 0.0383(10) 0.0425(10) 0.0489(11) -0.0013(9) 0.0128(8) -0.0061(8)
C23 0.0482(12) 0.0534(12) 0.0550(11) -0.0054(10) 0.0221(10) -0.0114(9)
C24 0.0467(13) 0.0845(16) 0.0811(16) -0.0116(14) 0.0297(12) -0.0106(12)
C25 0.0411(12) 0.100(2) 0.0826(17) -0.0146(16) 0.0148(12) -0.0142(13)
C26 0.0516(14) 0.0824(17) 0.0640(14) -0.0133(13) 0.0109(11) -0.0191(12)
C27 0.0468(12) 0.0502(11) 0.0545(12) -0.0072(10) 0.0153(10) -0.0111(9)
C28 0.0628(13) 0.0711(15) 0.0615(12) -0.0133(12) 0.0308(11) -0.0171(12)
C29 0.097(2) 0.131(3) 0.099(2) -0.048(2) 0.0566(19) -0.0193(19)
C30 0.107(2) 0.092(2) 0.0608(15) 0.0034(15) 0.0235(15) -0.0331(17)
C31 0.0639(15) 0.0690(16) 0.0738(15) -0.0298(13) 0.0288(12) -0.0150(12)
C32 0.112(3) 0.149(3) 0.0778(19) -0.051(2) 0.0389(18) -0.031(2)
C33 0.114(3) 0.0666(19) 0.142(3) -0.023(2) 0.038(2) 0.0169(18)
C34 0.0380(10) 0.0458(11) 0.0440(10) -0.0069(9) 0.0031(8) -0.0025(8)
C35 0.0446(12) 0.0582(13) 0.0558(13) -0.0023(11) 0.0062(10) -0.0107(10)
C36 0.0527(14) 0.090(2) 0.0704(16) -0.0087(14) 0.0049(12) -0.0237(13)
C37 0.0512(14) 0.097(2) 0.0726(17) -0.0093(15) -0.0102(12) -0.0151(14)
C38 0.0625(15) 0.0783(17) 0.0506(13) -0.0035(12) -0.0055(11) 0.0008(13)
C39 0.0497(12) 0.0535(12) 0.0450(11) -0.0038(10) 0.0031(9) 0.0022(9)
C40 0.0625(15) 0.0802(17) 0.0549(13) 0.0056(12) 0.0083(11) -0.0292(13)
C41 0.104(2) 0.081(2) 0.097(2) 0.0222(17) 0.0046(18) -0.0237(17)
C42 0.109(2) 0.151(3) 0.084(2) -0.005(2) 0.0474(19) -0.035(2)
C43 0.0714(15) 0.0598(13) 0.0428(11) 0.0012(10) 0.0134(10) 0.0018(11)
C44 0.126(3) 0.098(2) 0.090(2) -0.0309(18) 0.064(2) -0.0186(19)
C45 0.119(3) 0.098(2) 0.0858(19) 0.0386(18) 0.0087(19) -0.0001(19)

loop_
_atom_type_symbol
_atom_type_description
_atom_type_scat_dispersion_real
_atom_type_scat_dispersion_imag
_atom_type_scat_source
C C 0.0033 0.0016 'International Tables Vol C Tables 4.2.6.8 and 6.1.1.4'
H H 0.0000 0.0000 'International Tables Vol C Tables 4.2.6.8 and 6.1.1.4'
O O 0.0106 0.0060 'International Tables Vol C Tables 4.2.6.8 and 6.1.1.4'
P P 0.1023 0.0942 'International Tables Vol C Tables 4.2.6.8 and 6.1.1.4'

loop_
_geom_angle_atom_site_label_1
_geom_angle_atom_site_label_2
_geom_angle_atom_site_label_3
_geom_angle
_geom_angle_publ_flag
O5 P O6 89.89(6) y
O5 P O7 173.34(7) y
O5 P O8 84.62(6) y
O5 P O9 94.11(7) y
O6 P O7 90.09(6) y
O6 P O8 124.59(7) y
O6 P O9 116.90(7) y
O7 P O8 89.90(6) y
O7 P O9 91.84(6) y
O8 P O9 118.48(7) y
C1 O1 C4 107.53(16) ?
C1 O2 C7 109.91(17) ?
C7 O3 C2 107.59(16) ?
C5 O5 P 114.56(11) ?
C6 O6 P 117.14(11) ?
C10 O7 P 128.03(11) ?
C22 O8 P 127.01(12) ?
C34 O9 P 125.80(11) ?
O2 C1 O1 111.47(18) ?
O2 C1 C2 106.04(17) ?
O1 C1 C2 107.35(17) ?
O3 C2 C1 103.59(16) ?
O3 C2 C3 109.71(17) ?
C1 C2 C3 104.65(17) ?
O4 C3 C2 106.67(18) ?
O4 C3 C4 114.37(18) ?
C2 C3 C4 100.16(16) ?
O1 C4 C5 109.31(16) ?
O1 C4 C3 104.08(16) ?
C5 C4 C3 120.19(16) ?
O5 C5 C6 103.15(15) ?
O5 C5 C4 112.42(16) ?
C6 C5 C4 112.76(17) ?
O6 C6 C5 105.49(15) ?
O3 C7 O2 104.65(16) ?
O3 C7 C9 108.0(2) ?
O2 C7 C9 109.9(2) ?
O3 C7 C8 111.08(19) ?
O2 C7 C8 109.5(2) ?
C9 C7 C8 113.3(2) ?
O7 C10 C15 120.11(17) ?
O7 C10 C11 117.98(16) ?
C15 C10 C11 121.63(18) ?
C12 C11 C10 117.4(2) ?
C12 C11 C16 119.8(2) ?
C10 C11 C16 122.63(19) ?
C13 C12 C11 122.1(2) ?
C14 C13 C12 119.2(2) ?
C13 C14 C15 122.4(2) ?
C14 C15 C10 116.7(2) ?
C14 C15 C19 119.0(2) ?
C10 C15 C19 124.2(2) ?
C11 C16 C18 113.3(2) ?
C11 C16 C17 109.5(2) ?
C18 C16 C17 110.8(2) ?
C15 C19 C21 112.6(3) ?
C15 C19 C20 110.2(2) ?
C21 C19 C20 111.1(2) ?
C27 C22 C23 123.97(17) ?
C27 C22 O8 118.32(16) ?
C23 C22 O8 117.47(16) ?
C22 C23 C24 115.74(19) ?
C22 C23 C28 121.46(18) ?
C24 C23 C28 122.65(19) ?
C25 C24 C23 121.2(2) ?
C24 C25 C26 121.3(2) ?
C25 C26 C27 120.7(2) ?
C26 C27 C22 116.67(19) ?
C26 C27 C31 121.5(2) ?
C22 C27 C31 121.72(19) ?
C23 C28 C30 109.7(2) ?
C23 C28 C29 113.6(2) ?
C30 C28 C29 110.2(2) ?
C27 C31 C32 114.0(2) ?
C27 C31 C33 109.6(2) ?
C32 C31 C33 110.7(3) ?
C39 C34 C35 123.06(18) ?
C39 C34 O9 119.87(17) ?
C35 C34 O9 116.91(17) ?
C36 C35 C34 117.0(2) ?
C36 C35 C40 119.0(2) ?
C34 C35 C40 123.88(19) ?
C37 C36 C35 121.4(2) ?
C36 C37 C38 120.2(2) ?
C37 C38 C39 121.9(2) ?
C34 C39 C38 116.4(2) ?
C34 C39 C43 123.13(18) ?
C38 C39 C43 120.4(2) ?
C35 C40 C42 112.6(2) ?
C35 C40 C41 110.4(2) ?
C42 C40 C41 110.9(2) ?
C39 C43 C45 113.2(2) ?
C39 C43 C44 109.9(2) ?
C45 C43 C44 111.5(2) ?

loop_
_geom_bond_atom_site_label_1
_geom_bond_atom_site_label_2
_geom_bond_distance
_geom_bond_publ_flag
P O5 1.6976(13) y
P O6 1.6059(12) y
P O7 1.6615(12) y
P O8 1.6078(13) y
P O9 1.5984(13) y
O1 C1 1.412(3) ?
O1 C4 1.437(2) ?
O2 C1 1.396(3) ?
O2 C7 1.431(3) ?
O3 C7 1.427(3) ?
O3 C2 1.430(3) ?
O4 C3 1.411(3) ?
O5 C5 1.424(2) ?
O6 C6 1.433(2) ?
O7 C10 1.391(2) ?
O8 C22 1.413(2) ?
O9 C34 1.425(2) ?
C1 C2 1.514(3) ?
C2 C3 1.515(3) ?
C3 C4 1.523(3) ?
C4 C5 1.514(3) ?
C5 C6 1.510(3) ?
C7 C9 1.497(4) ?
C7 C8 1.506(3) ?
C10 C15 1.402(3) ?
C10 C11 1.403(3) ?
C11 C12 1.385(3) ?
C11 C16 1.514(3) ?
C12 C13 1.369(4) ?
C13 C14 1.363(4) ?
C14 C15 1.396(3) ?
C15 C19 1.505(3) ?
C16 C18 1.523(4) ?
C16 C17 1.531(3) ?
C19 C21 1.530(4) ?
C19 C20 1.537(4) ?
C22 C27 1.390(3) ?
C22 C23 1.395(3) ?
C23 C24 1.396(3) ?
C23 C28 1.507(3) ?
C24 C25 1.363(4) ?
C25 C26 1.367(3) ?
C26 C27 1.386(3) ?
C27 C31 1.516(3) ?
C28 C30 1.526(4) ?
C28 C29 1.537(3) ?
C31 C32 1.525(4) ?
C31 C33 1.526(4) ?
C34 C39 1.391(3) ?
C34 C35 1.400(3) ?
C35 C36 1.390(3) ?
C35 C40 1.511(3) ?
C36 C37 1.365(4) ?
C37 C38 1.369(4) ?
C38 C39 1.394(3) ?
C39 C43 1.511(3) ?
C40 C42 1.516(4) ?
C40 C41 1.525(4) ?
C43 C45 1.519(4) ?
C43 C44 1.529(3) ?
